data_7216615
loop_
_publ_author_name
'Janosik, Tomasz'
'Bergman, Jan'
'Stensland, Birgitta'
'St\%alhandske, Claes'

_publ_section_title
;
 Thionation of bisindole derivatives with P4S10 or elemental sulfur
;
_journal_issue 3
_journal_name_full 'Journal of the Chemical Society, Perkin Transactions 1'
_journal_page_first 330
_journal_paper_doi 10.1039/b109840c
_journal_year 2002
_chemical_compound_source 'Novum / recryst. from acetonitrile'
_chemical_formula_moiety 'C18 H10 N2 S5 '
_chemical_formula_sum 'C18 H10 N2 S5'
_chemical_formula_weight 414.612
_chemical_name_systematic
;
?
;
_space_group_IT_number 14
_symmetry_cell_setting monoclinic
_symmetry_space_group_name_Hall '-P 2yn'
_symmetry_space_group_name_H-M 'P 1 21/n 1'
_atom_sites_solution_hydrogens geom
_atom_sites_solution_primary direct
_atom_sites_solution_secondary difmap
_audit_creation_method maXus
_cell_angle_alpha 90.000(10)
_cell_angle_beta 101.260(10)
_cell_angle_gamma 90.000(10)
_cell_formula_units_Z 4
_cell_length_a 8.9090(10)
_cell_length_b 15.5350(10)
_cell_length_c 12.6510(10)
_cell_measurement_temperature 295(2)
_cell_volume 1717.2(3)
_computing_data_collection KappaCCD
_computing_data_reduction 'Denzo and Scalepak (Otwinowski & Minor, 1997)'
_computing_molecular_graphics 'Ortep (Johnson, 1976)'
_computing_publication_material 'maxus(Mackay et al., 1999)'
_computing_structure_refinement 'maxus(Mackay et al., 1999)'
_computing_structure_solution 'SIR92 (Altomare et al., 1994)'
_diffrn_measurement_device KappaCCD
_diffrn_radiation_source 'fine-focus sealed tube'
_diffrn_radiation_type ' MoK\a'
_diffrn_radiation_wavelength_id all
_diffrn_reflns_av_R_equivalents 0.043
_diffrn_reflns_limit_h_max 11
_diffrn_reflns_limit_h_min -10
_diffrn_reflns_limit_k_max 20
_diffrn_reflns_limit_k_min -19
_diffrn_reflns_limit_l_max 15
_diffrn_reflns_limit_l_min -15
_diffrn_reflns_number 12709
_diffrn_reflns_theta_max 27.91
_exptl_absorpt_coefficient_mu 0.68
_exptl_absorpt_correction_type none
_exptl_crystal_colour yellow
_exptl_crystal_density_diffrn 1.604
_exptl_crystal_density_method 'not measured'
_exptl_crystal_description plate
_exptl_crystal_F_000 848
_refine_diff_density_max 0.25
_refine_diff_density_min -0.23
_refine_diff_density_rms 0.06
_refine_ls_extinction_method none
_refine_ls_goodness_of_fit_all 1.939
_refine_ls_goodness_of_fit_gt 1.409
_refine_ls_goodness_of_fit_ref 1.409
_refine_ls_hydrogen_treatment refxyz
_refine_ls_matrix_type full
_refine_ls_number_parameters 226
_refine_ls_number_reflns 2214
_refine_ls_R_factor_all 0.102
_refine_ls_R_factor_gt 0.036
_refine_ls_shift/su_max 0.000
_refine_ls_shift/su_mean 0.000
_refine_ls_structure_factor_coef F
_refine_ls_weighting_details ' w = 1 / ( s^2^(Fo^2^) + 0.03000 * Fo^2^)'
_refine_ls_weighting_scheme sigma
_refine_ls_wR_factor_all 0.040
_refine_ls_wR_factor_gt 0.036
_refine_ls_wR_factor_ref 0.036
_reflns_d_resolution_high 0.62
_reflns_d_resolution_low 1.81
_reflns_limit_h_max 11
_reflns_limit_h_min 0
_reflns_limit_k_max 20
_reflns_limit_k_min 0
_reflns_limit_l_max 11
_reflns_limit_l_min 0
_reflns_number_gt 2214
_reflns_number_total 3992
_reflns_threshold_expression 'I> 3.00 sigma(I)'
_cod_data_source_file b109840c.txt
_cod_data_source_block 2
_cod_depositor_comments
;
The following automatic conversions were performed:

'_cell_measurement_temperature' value 'room temp' was changed to
'295(2)' - the room/ambient temperature average [293;298] in
Kelvins(K) was taken.

'_symmetry_cell_setting' value 'Monoclinic'
changed to 'monoclinic' according to
/usr/data/users/saulius/automatic-downloads/retrospective/RSC/lib/dictionaries/cif_core.dic
dictionary named 'cif_core.dic' version 2.4.2 from 2011-04-26.

Automatic conversion script
Id: cif_fix_values 2281 2013-09-26 08:29:07Z andrius 
;
_cod_original_sg_symbol_H-M 'P 21/n        '
_cod_original_formula_sum 'C18 H10 N2 S5 '
_cod_database_code 7216615

loop_
_symmetry_equiv_pos_as_xyz
+X,+Y,+Z
-X,-Y,-Z
'-X+ 1/2,+Y+ 1/2,-Z+ 1/2'
'+X+ 1/2,-Y+ 1/2,+Z+ 1/2'

loop_
_atom_site_label
_atom_site_fract_x
_atom_site_fract_y
_atom_site_fract_z
_atom_site_U_iso_or_equiv
_atom_site_occupancy
_atom_site_adp_type
S10 0.57308(9) 0.22713(5) 0.32629(6) 0.0467(4) 1.00 Uij
S11 0.39990(9) 0.27653(5) 0.39405(7) 0.0535(5) 1.00 Uij
S22 1.05767(8) 0.27007(5) 0.52061(6) 0.0394(4) 1.00 Uij
S23 0.63383(9) 0.33147(5) 0.61745(6) 0.0422(4) 1.00 Uij
S24 0.49324(9) 0.38144(5) 0.48198(6) 0.0472(4) 1.00 Uij
N3 0.6329(3) 0.07050(10) 0.4223(2) 0.0400(10) 1.00 Uij
N20 1.1675(2) 0.43500(10) 0.5990(2) 0.0370(10) 1.00 Uij
C1 0.7947(3) 0.1724(2) 0.5051(2) 0.0320(10) 1.00 Uij
C2 0.6695(3) 0.1570(2) 0.4241(2) 0.0370(10) 1.00 Uij
C4 0.7367(3) 0.0289(2) 0.5005(2) 0.0350(10) 1.00 Uij
C5 0.7468(3) -0.0581(2) 0.5294(2) 0.042(2) 1.00 Uij
C6 0.8640(4) -0.0807(2) 0.6111(2) 0.047(2) 1.00 Uij
C7 0.9703(4) -0.0211(2) 0.6636(2) 0.047(2) 1.00 Uij
C8 0.9586(3) 0.0650(2) 0.6359(2) 0.040(2) 1.00 Uij
C9 0.8397(3) 0.0906(2) 0.5531(2) 0.0320(10) 1.00 Uij
C11 0.8674(3) 0.2557(2) 0.5359(2) 0.0300(10) 1.00 Uij
C12 0.8140(3) 0.3267(2) 0.5812(2) 0.0300(10) 1.00 Uij
C13 0.9235(3) 0.3943(2) 0.6027(2) 0.0280(10) 1.00 Uij
C14 0.9498(3) 0.4776(2) 0.6551(2) 0.0290(10) 1.00 Uij
C15 0.8659(3) 0.5320(2) 0.7100(2) 0.037(2) 1.00 Uij
C16 0.9322(4) 0.6072(2) 0.7535(2) 0.044(2) 1.00 Uij
C17 1.0790(4) 0.6306(2) 0.7428(2) 0.047(2) 1.00 Uij
C18 1.1646(3) 0.5784(2) 0.6894(2) 0.041(2) 1.00 Uij
C19 1.1010(3) 0.5007(2) 0.6484(2) 0.0320(10) 1.00 Uij
C21 1.0582(3) 0.3720(2) 0.5718(2) 0.0310(10) 1.00 Uij
H5 0.676714 -0.101177 0.494958 0.050000 1.00 Uiso
H6 0.871332 -0.140156 0.632193 0.050000 1.00 Uiso
H7 1.052075 -0.040497 0.719631 0.050000 1.00 Uiso
H8 1.030113 0.106699 0.672056 0.050000 1.00 Uiso
H15 0.763759 0.517552 0.717607 0.050000 1.00 Uiso
H16 0.874531 0.643973 0.791805 0.050000 1.00 Uiso
H17 1.120972 0.684050 0.773348 0.050000 1.00 Uiso
H18 1.265342 0.594240 0.679976 0.050000 1.00 Uiso
H3 0.552010 0.038601 0.377926 0.050000 1.00 Uiso
H20 1.267758 0.427355 0.583180 0.050000 1.00 Uiso

loop_
_atom_site_aniso_label
_atom_site_aniso_U_11
_atom_site_aniso_U_22
_atom_site_aniso_U_33
_atom_site_aniso_U_12
_atom_site_aniso_U_13
_atom_site_aniso_U_23
S10 0.0561(5) 0.0431(4) 0.0365(4) 0.0001(4) -.0035(3) -.0013(4)
S11 0.0357(5) 0.0492(5) 0.0704(5) -.0019(4) -.0055(4) -.0035(4)
S22 0.0350(4) 0.0368(4) 0.0451(4) 0.0004(4) 0.0091(3) -.0080(3)
S23 0.0377(5) 0.0465(5) 0.0422(4) -.0064(4) 0.0141(3) -.0042(3)
S24 0.0358(5) 0.0403(4) 0.0632(5) 0.0040(4) 0.0077(4) -.0025(4)
N3 0.042(2) 0.0340(10) 0.0420(10) -.0080(10) 0.0000(10) -.0080(10)
N20 0.0240(10) 0.0410(10) 0.0440(10) -.0010(10) 0.0070(10) -.0040(10)
C1 0.033(2) 0.030(2) 0.0320(10) -.0040(10) 0.0060(10) -.0060(10)
C2 0.040(2) 0.032(2) 0.036(2) -.0010(10) 0.0060(10) -.0050(10)
C4 0.036(2) 0.033(2) 0.0350(10) -.0010(10) 0.0110(10) -.0050(10)
C5 0.051(2) 0.032(2) 0.044(2) -.0100(10) 0.0170(10) -.0110(10)
C6 0.065(2) 0.030(2) 0.045(2) 0.003(2) 0.024(2) 0.0010(10)
C7 0.050(2) 0.044(2) 0.044(2) 0.005(2) 0.0080(10) 0.0040(10)
C8 0.039(2) 0.040(2) 0.039(2) -.0040(10) 0.0060(10) -.0030(10)
C9 0.035(2) 0.030(2) 0.0300(10) -.0020(10) 0.0100(10) -.0040(10)
C11 0.030(2) 0.030(2) 0.0280(10) -.0040(10) 0.0040(10) 0.0000(10)
C12 0.029(2) 0.030(2) 0.0290(10) -.0030(10) 0.0050(10) 0.0030(10)
C13 0.028(2) 0.0280(10) 0.0260(10) -.0020(10) 0.0020(10) 0.0020(10)
C14 0.029(2) 0.0290(10) 0.0270(10) -.0020(10) 0.0000(10) 0.0060(10)
C15 0.034(2) 0.034(2) 0.041(2) 0.0050(10) 0.0090(10) 0.0000(10)
C16 0.049(2) 0.031(2) 0.050(2) 0.0060(10) 0.0080(10) -.0070(10)
C17 0.056(2) 0.030(2) 0.050(2) -.009(2) -.003(2) -.0020(10)
C18 0.038(2) 0.036(2) 0.045(2) -.0110(10) 0.0000(10) 0.0030(10)
C19 0.028(2) 0.035(2) 0.0310(10) -.0020(10) 0.0000(10) 0.0030(10)
C21 0.028(2) 0.031(2) 0.0310(10) -.0020(10) 0.0030(10) -.0020(10)

loop_
_atom_type_symbol
_atom_type_description
_atom_type_scat_dispersion_real
_atom_type_scat_dispersion_imag
_atom_type_scat_source
'C ' 'C ' 0.0033 0.0016 'Waasmaier & Kirfel, 1995'
'H ' 'H ' 0.0000 0.0000 'Waasmaier & Kirfel, 1995'
'S ' 'S ' 0.1246 0.1234 'Waasmaier & Kirfel, 1995'
'N ' 'N ' 0.0061 0.0033 'Waasmaier & Kirfel, 1995'

loop_
_diffrn_radiation_wavelength
0.71073

loop_
_geom_angle_atom_site_label_1
_geom_angle_atom_site_label_2
_geom_angle_atom_site_label_3
_geom_angle
S11 S10 C2 104.10(10)
S10 S11 S24 105.30(10)
C11 S22 C21 90.4(2)
S24 S23 C12 103.70(10)
S11 S24 S23 105.50(10)
C2 N3 C4 108.8(3)
C19 N20 C21 107.0(3)
C2 C1 C9 106.3(3)
C2 C1 C11 127.0(3)
C9 C1 C11 126.7(3)
S10 C2 N3 121.0(2)
S10 C2 C1 129.3(3)
N3 C2 C1 109.5(3)
N3 C4 C5 129.9(3)
N3 C4 C9 107.8(3)
C5 C4 C9 122.3(3)
C4 C5 C6 116.6(3)
C5 C6 C7 122.5(3)
C6 C7 C8 120.7(3)
C7 C8 C9 118.4(3)
C1 C9 C4 107.5(3)
C1 C9 C8 133.0(3)
C4 C9 C8 119.5(3)
S22 C11 C1 117.9(2)
S22 C11 C12 111.4(2)
C1 C11 C12 130.6(3)
S23 C12 C11 123.6(2)
S23 C12 C13 123.1(2)
C11 C12 C13 113.1(3)
C12 C13 C14 142.1(3)
C12 C13 C21 111.3(3)
C14 C13 C21 106.4(3)
C13 C14 C15 135.3(3)
C13 C14 C19 105.6(3)
C15 C14 C19 119.0(3)
C14 C15 C16 118.8(3)
C15 C16 C17 121.5(3)
C16 C17 C18 121.0(3)
C17 C18 C19 118.0(3)
N20 C19 C14 109.7(3)
N20 C19 C18 128.9(3)
C14 C19 C18 121.5(3)
S22 C21 N20 134.6(3)
S22 C21 C13 113.8(2)
N20 C21 C13 111.3(3)
C2 N3 H3 131.2(3)
C4 N3 H3 120.1(3)
C19 N20 H20 132.9(3)
C21 N20 H20 120.1(3)
C4 C5 H5 123.5(3)
C6 C5 H5 119.9(3)
C5 C6 H6 117.3(3)
C7 C6 H6 120.2(4)
C6 C7 H7 119.3(3)
C8 C7 H7 120.0(3)
C7 C8 H8 121.5(3)
C9 C8 H8 120.1(3)
C14 C15 H15 121.2(3)
C16 C15 H15 120.0(3)
C15 C16 H16 118.5(4)
C17 C16 H16 120.0(3)
C16 C17 H17 119.1(4)
C18 C17 H17 119.9(4)
C17 C18 H18 122.0(3)
C19 C18 H18 120.0(3)

loop_
_geom_bond_atom_site_label_1
_geom_bond_atom_site_label_2
_geom_bond_distance
S10 S11 2.0540(10)
S10 C2 1.743(3)
S11 S24 2.0550(10)
S22 C11 1.758(3)
S22 C21 1.710(3)
S23 S24 2.0660(10)
S23 C12 1.755(3)
N3 C2 1.383(3)
N3 C4 1.376(3)
N20 C19 1.389(3)
N20 C21 1.376(3)
C1 C2 1.380(3)
C1 C9 1.432(3)
C1 C11 1.466(3)
C4 C5 1.398(4)
C4 C9 1.402(3)
C5 C6 1.364(4)
C6 C7 1.396(4)
C7 C8 1.381(4)
C8 C9 1.394(3)
C11 C12 1.370(3)
C12 C13 1.423(3)
C13 C14 1.453(3)
C13 C21 1.377(3)
C14 C15 1.399(3)
C14 C19 1.412(3)
C15 C16 1.375(4)
C16 C17 1.390(4)
C17 C18 1.378(4)
C18 C19 1.390(4)
N3 H3 0.960(2)
N20 H20 0.960(2)
C5 H5 0.960(3)
C6 H6 0.960(3)
C7 H7 0.960(3)
C8 H8 0.960(3)
C15 H15 0.960(3)
C16 H16 0.960(3)
C17 H17 0.960(3)
C18 H18 0.960(3)

loop_
_geom_contact_atom_site_label_1
_geom_contact_atom_site_label_2
_geom_contact_distance
_geom_contact_site_symmetry_1
_geom_contact_site_symmetry_2
S10 C11 3.781(2) 1_555 4_565
S10 C12 3.584(2) 1_555 4_565
S10 C13 3.444(2) 1_555 4_565
S10 C21 3.548(2) 1_555 4_565
S11 C16 3.652(3) 1_555 2_666
S22 C6 3.518(3) 1_555 2_756
S22 C17 3.658(3) 1_555 2_766
S22 H6 2.9476 1_555 2_756
S23 C6 3.691(3) 1_555 3_656
S24 H20 2.6810 1_555 1_455
N3 C14 3.535(3) 1_555 4_565
N20 C14 3.457(3) 1_555 2_766
C1 C6 3.897(4) 1_555 2_756
C4 C7 3.640(4) 1_555 2_756
C4 C8 3.781(4) 1_555 2_756
C4 C15 3.946(4) 1_555 3_646
C4 C16 3.907(4) 1_555 3_646
C5 C8 3.662(4) 1_555 2_756
C5 C15 3.890(4) 1_555 3_646
C5 C17 3.812(4) 1_555 4_565
C5 H3 3.126(3) 1_555 2_656
C6 C8 3.776(4) 1_555 2_756
C6 C9 3.668(4) 1_555 2_756
C6 C15 3.767(4) 1_555 3_646
C6 H15 3.046(3) 1_555 3_646
C7 C9 3.655(4) 1_555 2_756
C7 C15 3.752(4) 1_555 3_646
C7 C18 3.750(4) 1_555 3_746
C7 H15 2.862(3) 1_555 3_646
C8 C15 3.824(4) 1_555 3_646
C8 C18 3.647(4) 1_555 3_746
C8 H15 3.056(3) 1_555 3_646
C8 H18 3.073(3) 1_555 3_746
C9 C15 3.913(4) 1_555 3_646
C9 C16 3.773(4) 1_555 3_646
C9 H16 3.105(3) 1_555 3_646
C11 C18 3.812(4) 1_555 2_766
C12 C18 3.766(4) 1_555 2_766
C13 C18 3.649(3) 1_555 2_766
C13 C19 3.540(3) 1_555 2_766
C14 C19 3.792(3) 1_555 2_766
C14 C21 3.691(3) 1_555 2_766
C14 H3 2.799(2) 1_555 4_666
C15 H3 2.663(3) 1_555 4_666
C16 H3 2.845(3) 1_555 4_666
C17 C21 3.928(4) 1_555 2_766
C17 H5 3.172(3) 1_555 4_666
C17 H3 3.171(3) 1_555 4_666
C18 C21 3.590(3) 1_555 2_766
C18 H7 3.158(3) 1_555 3_756
C18 H8 2.967(3) 1_555 3_756
C19 C19 3.833(5) 1_555 2_766
C19 C21 3.484(3) 1_555 2_766
C19 H3 3.081(2) 1_555 4_666
H8 H18 2.3515 1_555 3_746
S10 C11 3.781(2) 1_555 4_565
S10 C12 3.584(2) 1_555 4_565
S10 C13 3.444(2) 1_555 4_565
S10 C21 3.548(2) 1_555 4_565
S11 C16 3.652(3) 1_555 2_666
S22 C6 3.518(3) 1_555 2_756
S22 C17 3.658(3) 1_555 2_766
S22 H6 2.9476 1_555 2_756
S23 C6 3.691(3) 1_555 3_656
S24 H20 2.6810 1_555 1_455
N3 C14 3.535(3) 1_555 4_565
N20 C14 3.457(3) 1_555 2_766
C1 C6 3.897(4) 1_555 2_756
C4 C7 3.640(4) 1_555 2_756
C4 C8 3.781(4) 1_555 2_756
C4 C15 3.946(4) 1_555 3_646
C4 C16 3.907(4) 1_555 3_646
C5 C8 3.662(4) 1_555 2_756
C5 C15 3.890(4) 1_555 3_646
C5 C17 3.812(4) 1_555 4_565
C5 H3 3.126(3) 1_555 2_656
C6 C8 3.776(4) 1_555 2_756
C6 C9 3.668(4) 1_555 2_756
C6 C15 3.767(4) 1_555 3_646
C6 H15 3.046(3) 1_555 3_646
C7 C9 3.655(4) 1_555 2_756
C7 C15 3.752(4) 1_555 3_646
C7 C18 3.750(4) 1_555 3_746
C7 H15 2.862(3) 1_555 3_646
C8 C15 3.824(4) 1_555 3_646
C8 C18 3.647(4) 1_555 3_746
C8 H15 3.056(3) 1_555 3_646
C8 H18 3.073(3) 1_555 3_746
C9 C15 3.913(4) 1_555 3_646
C9 C16 3.773(4) 1_555 3_646
C9 H16 3.105(3) 1_555 3_646
C11 C18 3.812(4) 1_555 2_766
C12 C18 3.766(4) 1_555 2_766
C13 C18 3.649(3) 1_555 2_766
C13 C19 3.540(3) 1_555 2_766
C14 C19 3.792(3) 1_555 2_766
C14 C21 3.691(3) 1_555 2_766
C14 H3 2.799(2) 1_555 4_666
C15 H3 2.663(3) 1_555 4_666
C16 H3 2.845(3) 1_555 4_666
C17 C21 3.928(4) 1_555 2_766
C17 H5 3.172(3) 1_555 4_666
C17 H3 3.171(3) 1_555 4_666
C18 C21 3.590(3) 1_555 2_766
C18 H7 3.158(3) 1_555 3_756
C18 H8 2.967(3) 1_555 3_756
C19 C19 3.833(5) 1_555 2_766
C19 C21 3.484(3) 1_555 2_766
C19 H3 3.081(2) 1_555 4_666
H8 H18 2.3515 1_555 3_746

loop_
_geom_torsion_atom_site_label_1
_geom_torsion_atom_site_label_2
_geom_torsion_atom_site_label_3
_geom_torsion_atom_site_label_4
_geom_torsion
C2 S10 S11 S24 87.3(2)
S11 S10 C2 N3 93.5(3)
S11 S10 C2 C1 -92.7(3)
S10 S11 S24 S23 -74.50(10)
C11 S22 C21 N20 174.5(3)
C21 S22 C11 C1 -178.8(3)
C21 S22 C11 C12 -1.6(2)
C11 S22 C21 C13 1.9(3)
C12 S23 S24 S11 93.40(10)
S24 S23 C12 C11 -92.0(3)
S24 S23 C12 C13 92.4(3)
C4 N3 C2 S10 173.4(3)
C4 N3 C2 C1 -1.6(3)
C2 N3 C4 C5 179.9(4)
C2 N3 C4 C9 0.6(3)
C19 N20 C21 S22 -173.3(4)
C19 N20 C21 C13 -0.5(3)
C21 N20 C19 C14 1.7(3)
C21 N20 C19 C18 -179.5(4)
C9 C1 C2 S10 -172.6(4)
C9 C1 C2 N3 1.8(3)
C2 C1 C9 C4 -1.4(3)
C2 C1 C9 C8 178.4(4)
C11 C1 C2 S10 7.4(3)
C2 C1 C11 S22 -116.5(4)
C11 C1 C2 N3 -178.2(4)
C2 C1 C11 C12 66.9(4)
C9 C1 C11 S22 63.4(3)
C11 C1 C9 C4 178.6(4)
C11 C1 C9 C8 -1.6(3)
C9 C1 C11 C12 -113.1(4)
N3 C4 C5 C6 180.0(5)
N3 C4 C9 C1 0.5(3)
N3 C4 C9 C8 -179.4(4)
C5 C4 C9 C1 -178.8(4)
C9 C4 C5 C6 -0.9(3)
C5 C4 C9 C8 1.3(3)
C4 C5 C6 C7 -0.6(3)
C5 C6 C7 C8 1.5(3)
C6 C7 C8 C9 -1.1(3)
C7 C8 C9 C1 179.9(5)
C7 C8 C9 C4 -0.3(3)
S22 C11 C12 S23 -175.0(3)
S22 C11 C12 C13 1.0(2)
C1 C11 C12 S23 1.8(3)
C1 C11 C12 C13 177.7(4)
S23 C12 C13 C14 3.8(3)
S23 C12 C13 C21 176.4(4)
C11 C12 C13 C14 -172.2(5)
C11 C12 C13 C21 0.5(3)
C12 C13 C14 C15 -1.9(4)
C12 C13 C14 C19 174.6(5)
C12 C13 C21 S22 -1.7(2)
C12 C13 C21 N20 -176.1(3)
C14 C13 C21 S22 173.5(3)
C14 C13 C21 N20 -0.8(3)
C21 C13 C14 C15 -174.7(4)
C21 C13 C14 C19 1.8(3)
C13 C14 C15 C16 177.6(5)
C13 C14 C19 N20 -2.2(3)
C13 C14 C19 C18 179.0(4)
C15 C14 C19 N20 175.0(4)
C19 C14 C15 C16 1.5(3)
C15 C14 C19 C18 -3.9(3)
C14 C15 C16 C17 0.9(3)
C15 C16 C17 C18 -1.0(3)
C16 C17 C18 C19 -1.3(3)
C17 C18 C19 N20 -174.9(5)
C17 C18 C19 C14 3.7(3)
H3 N3 C2 S10 -6.6(3)
H3 N3 C2 C1 178.4(4)
H3 N3 C4 C5 -0.1(3)
H3 N3 C4 C9 -179.4(4)
H20 N20 C19 C14 -177.6(4)
H20 N20 C19 C18 1.1(3)
H20 N20 C21 S22 6.2(2)
H20 N20 C21 C13 178.9(4)
N3 C4 C5 H5 0.0(3)
C9 C4 C5 H5 179.2(5)
C4 C5 C6 H6 179.4(5)
H5 C5 C6 C7 179.4(5)
H5 C5 C6 H6 -0.7(3)
C5 C6 C7 H7 -178.6(5)
H6 C6 C7 C8 -178.4(5)
H6 C6 C7 H7 1.5(3)
C6 C7 C8 H8 179.1(5)
H7 C7 C8 C9 179.1(5)
H7 C7 C8 H8 -0.8(3)
H8 C8 C9 C1 -0.2(3)
H8 C8 C9 C4 179.6(5)
C13 C14 C15 H15 -2.3(3)
C19 C14 C15 H15 -178.4(5)
C14 C15 C16 H16 -179.3(5)
H15 C15 C16 C17 -179.2(5)
H15 C15 C16 H16 0.6(3)
C15 C16 C17 H17 179.1(5)
H16 C16 C17 C18 179.1(5)
H16 C16 C17 H17 -0.7(3)
C16 C17 C18 H18 178.6(5)
H17 C17 C18 C19 178.6(5)
H17 C17 C18 H18 -1.5(3)
H18 C18 C19 N20 5.2(3)
H18 C18 C19 C14 -176.2(5)
